data_2018265
loop_
_publ_author_name
'Yu, Fan'

_publ_section_title
;
 <i>In situ</i> synthesis of mononuclear copper(II) complexes of the new
 tridentate ligand bis[(3,5-dimethyl-1<i>H</i>-pyrazol-1-yl)methyl]amine
;
_journal_coeditor_code YF3005
_journal_issue 10
_journal_name_full 'Acta Crystallographica Section C'
_journal_page_first m331
_journal_page_last m334
_journal_paper_doi 10.1107/S0108270111031519
_journal_volume 67
_journal_year 2011
_chemical_formula_iupac '[Cu (Cl O4) (C5 H8 N2) (C12 H19 N5)] Cl O4'
_chemical_formula_moiety 'C17 H27 Cl Cu N7 O4 +, Cl O4 -'
_chemical_formula_sum 'C17 H27 Cl2 Cu N7 O8'
_chemical_formula_weight 591.91
_chemical_name_systematic
;
{bis[(3,5-dimethyl-1<i>H</i>-pyrazol-1-yl-\k<i>N</i>^2^)methyl]amine}(3,5-
dimethyl-1<i>H</i>-pyrazole-\k<i>N</i>^2^)(perchlorato-\k<i>O</i>)copper(II)
perchlorate
;
_space_group_IT_number 15
_symmetry_cell_setting monoclinic
_symmetry_space_group_name_Hall '-C 2yc'
_symmetry_space_group_name_H-M 'C 1 2/c 1'
_atom_sites_solution_hydrogens geom
_atom_sites_solution_primary direct
_atom_sites_solution_secondary difmap
_audit_creation_method SHELXL97
_cell_angle_alpha 90.00
_cell_angle_beta 105.938(8)
_cell_angle_gamma 90.00
_cell_formula_units_Z 8
_cell_length_a 37.574(3)
_cell_length_b 8.5769(4)
_cell_length_c 15.6610(10)
_cell_measurement_reflns_used 3113
_cell_measurement_temperature 293(2)
_cell_measurement_theta_max 28.9261
_cell_measurement_theta_min 2.2751
_cell_volume 4853.0(6)
_computing_cell_refinement 'CrysAlis RED (Oxford Diffraction, 2006)'
_computing_data_collection 'CrysAlis CCD (Oxford Diffraction, 2006)'
_computing_data_reduction 'CrysAlis RED (Oxford Diffraction, 2006)'
_computing_molecular_graphics 'SHELXTL (Sheldrick, 2008)'
_computing_publication_material 'SHELXL97 (Sheldrick, 2008)'
_computing_structure_refinement 'SHELXL97 (Sheldrick, 2008)'
_computing_structure_solution 'SHELXS97 (Sheldrick, 2008)'
_diffrn_ambient_temperature 293(2)
_diffrn_detector_area_resol_mean 0
_diffrn_measured_fraction_theta_full 0.984
_diffrn_measured_fraction_theta_max 0.984
_diffrn_measurement_device_type 'Oxford Gemini S Ultra'
_diffrn_measurement_method \w
_diffrn_radiation_monochromator graphite
_diffrn_radiation_source 'fine-focus sealed tube'
_diffrn_radiation_type MoK\a
_diffrn_radiation_wavelength 0.71073
_diffrn_reflns_av_R_equivalents 0.0596
_diffrn_reflns_av_sigmaI/netI 0.1208
_diffrn_reflns_limit_h_max 43
_diffrn_reflns_limit_h_min -46
_diffrn_reflns_limit_k_max 10
_diffrn_reflns_limit_k_min -7
_diffrn_reflns_limit_l_max 19
_diffrn_reflns_limit_l_min -19
_diffrn_reflns_number 11887
_diffrn_reflns_theta_full 26.00
_diffrn_reflns_theta_max 26.00
_diffrn_reflns_theta_min 2.44
_diffrn_standards_decay_% 0
_diffrn_standards_interval_count 0
_diffrn_standards_interval_time 0
_diffrn_standards_number 0
_exptl_absorpt_coefficient_mu 1.178
_exptl_absorpt_correction_T_max 0.7985
_exptl_absorpt_correction_T_min 0.7189
_exptl_absorpt_correction_type multi-scan
_exptl_absorpt_process_details
;
(CrysAlis RED; Oxford Diffraction, 2006)
;
_exptl_crystal_colour blue
_exptl_crystal_density_diffrn 1.620
_exptl_crystal_density_method 'not measured'
_exptl_crystal_description block-like
_exptl_crystal_F_000 2440
_exptl_crystal_size_max 0.30
_exptl_crystal_size_mid 0.20
_exptl_crystal_size_min 0.20
_refine_diff_density_max 1.066
_refine_diff_density_min -0.497
_refine_ls_extinction_method none
_refine_ls_goodness_of_fit_ref 0.877
_refine_ls_hydrogen_treatment constr
_refine_ls_matrix_type full
_refine_ls_number_parameters 322
_refine_ls_number_reflns 4701
_refine_ls_number_restraints 0
_refine_ls_restrained_S_all 0.877
_refine_ls_R_factor_all 0.1075
_refine_ls_R_factor_gt 0.0485
_refine_ls_shift/su_max 0.001
_refine_ls_shift/su_mean 0.000
_refine_ls_structure_factor_coef Fsqd
_refine_ls_weighting_details 'calc w=1/[\s^2^(Fo^2^)+(0.0319P)^2^+0.0000P] where P=(Fo^2^+2Fc^2^)/3'
_refine_ls_weighting_scheme calc
_refine_ls_wR_factor_gt 0.0772
_refine_ls_wR_factor_ref 0.0876
_reflns_number_gt 2699
_reflns_number_total 4701
_reflns_threshold_expression I>2\s(I)
_cod_data_source_file yf3005.cif
_cod_data_source_block I
_cod_original_cell_volume 4853.0(5)
_cod_original_sg_symbol_H-M 'C 2/c'
_cod_database_code 2018265
_cod_database_fobs_code 2018265

loop_
_symmetry_equiv_pos_as_xyz
'x, y, z'
'-x, y, -z+1/2'
'x+1/2, y+1/2, z'
'-x+1/2, y+1/2, -z+1/2'
'-x, -y, -z'
'x, -y, z-1/2'
'-x+1/2, -y+1/2, -z'
'x+1/2, -y+1/2, z-1/2'

loop_
_atom_site_type_symbol
_atom_site_label
_atom_site_fract_x
_atom_site_fract_y
_atom_site_fract_z
_atom_site_U_iso_or_equiv
_atom_site_adp_type
_atom_site_calc_flag
_atom_site_refinement_flags
_atom_site_occupancy
_atom_site_symmetry_multiplicity
Cu Cu1 0.381241(15) 0.62688(5) 0.74971(3) 0.02052(14) Uani d . 1 1
Cl Cl2 0.45687(3) 0.37363(13) 0.59411(7) 0.0338(3) Uani d . 1 1
N N7 0.42188(10) 0.5478(3) 0.8541(2) 0.0264(9) Uani d . 1 1
H H7A 0.4164 0.5814 0.9041 0.032 Uiso calc R 1 1
O O4 0.35312(9) 0.7270(3) 0.8566(2) 0.0387(8) Uani d . 1 1
O O8 0.44379(12) 0.3828(4) 0.6705(2) 0.0608(11) Uani d . 1 1
C C12 0.42169(11) 0.3778(4) 0.8565(3) 0.0230(9) Uani d . 1 1
H H12A 0.4365 0.3360 0.8201 0.028 Uiso calc R 1 1
H H12B 0.4318 0.3411 0.9169 0.028 Uiso calc R 1 1
N N6 0.41760(10) 0.7998(3) 0.7556(2) 0.0209(8) Uani d . 1 1
O O7 0.45817(9) 0.5258(3) 0.5589(2) 0.0343(8) Uani d . 1 1
N N5 0.44949(10) 0.7745(3) 0.8220(2) 0.0201(8) Uani d . 1 1
C C1 0.42064(12) 0.9464(4) 0.7267(3) 0.0206(10) Uani d . 1 1
C C6 0.45695(12) 0.6162(4) 0.8546(3) 0.0299(10) Uani d . 1 1
H H6A 0.4685 0.5573 0.8165 0.036 Uiso calc R 1 1
H H6B 0.4734 0.6164 0.9143 0.036 Uiso calc R 1 1
C C2 0.45443(12) 1.0073(4) 0.7752(3) 0.0236(10) Uani d . 1 1
H H2A 0.4633 1.1065 0.7684 0.028 Uiso calc R 1 1
O O6 0.49283(11) 0.3060(3) 0.6153(3) 0.0639(12) Uani d . 1 1
N N3 0.38399(10) 0.3290(3) 0.8230(2) 0.0212(8) Uani d . 1 1
N N4 0.36107(10) 0.4142(3) 0.7574(2) 0.0215(8) Uani d . 1 1
C C3 0.47256(11) 0.8973(4) 0.8347(3) 0.0201(9) Uani d . 1 1
N N2 0.34318(10) 0.7034(3) 0.6478(2) 0.0218(8) Uani d . 1 1
O O5 0.43179(10) 0.2788(3) 0.5275(2) 0.0472(9) Uani d . 1 1
C C4 0.39161(13) 1.0220(4) 0.6561(3) 0.0283(11) Uani d . 1 1
H H4A 0.3808 0.9469 0.6111 0.042 Uiso calc R 1 1
H H4B 0.4023 1.1052 0.6304 0.042 Uiso calc R 1 1
H H4C 0.3729 1.0633 0.6808 0.042 Uiso calc R 1 1
Cl Cl1 0.31775(3) 0.74134(12) 0.87480(8) 0.0339(3) Uani d . 1 1
O O3 0.29686(10) 0.8551(4) 0.8143(2) 0.0564(10) Uani d . 1 1
C C13 0.29814(12) 0.8574(5) 0.5706(3) 0.0285(10) Uani d . 1 1
N N1 0.31712(10) 0.8120(3) 0.6516(2) 0.0259(9) Uani d . 1 1
H H1A 0.3134 0.8466 0.7000 0.031 Uiso calc R 1 1
C C8 0.33191(13) 0.2052(4) 0.7879(3) 0.0273(11) Uani d . 1 1
H H8A 0.3134 0.1321 0.7856 0.033 Uiso calc R 1 1
C C9 0.36677(13) 0.2006(4) 0.8427(3) 0.0242(11) Uani d . 1 1
C C5 0.50922(12) 0.8959(4) 0.9014(3) 0.0308(11) Uani d . 1 1
H H5A 0.5063 0.8643 0.9579 0.046 Uiso calc R 1 1
H H5B 0.5198 0.9984 0.9064 0.046 Uiso calc R 1 1
H H5C 0.5253 0.8238 0.8831 0.046 Uiso calc R 1 1
C C15 0.33962(12) 0.6833(4) 0.5613(3) 0.0230(10) Uani d . 1 1
O O2 0.30002(11) 0.5962(3) 0.8612(3) 0.0647(12) Uani d . 1 1
C C11 0.38637(14) 0.0878(4) 0.9119(3) 0.0344(12) Uani d . 1 1
H H11A 0.4005 0.1438 0.9631 0.052 Uiso calc R 1 1
H H11B 0.4027 0.0246 0.8889 0.052 Uiso calc R 1 1
H H11C 0.3686 0.0224 0.9283 0.052 Uiso calc R 1 1
C C14 0.31226(13) 0.7780(4) 0.5125(3) 0.0301(11) Uani d . 1 1
H H14A 0.3047 0.7863 0.4510 0.036 Uiso calc R 1 1
C C7 0.32868(13) 0.3388(4) 0.7356(3) 0.0267(11) Uani d . 1 1
O O1 0.32281(12) 0.7927(4) 0.9626(2) 0.0616(12) Uani d . 1 1
C C10 0.29569(13) 0.3961(5) 0.6666(3) 0.0368(12) Uani d . 1 1
H H10A 0.2898 0.4997 0.6813 0.055 Uiso calc R 1 1
H H10B 0.2751 0.3283 0.6639 0.055 Uiso calc R 1 1
H H10C 0.3009 0.3972 0.6099 0.055 Uiso calc R 1 1
C C16 0.26878(14) 0.9803(5) 0.5581(3) 0.0448(13) Uani d . 1 1
H H16A 0.2611 0.9900 0.6115 0.067 Uiso calc R 1 1
H H16B 0.2479 0.9513 0.5099 0.067 Uiso calc R 1 1
H H16C 0.2785 1.0782 0.5450 0.067 Uiso calc R 1 1
C C17 0.36449(14) 0.5706(4) 0.5325(3) 0.0361(12) Uani d . 1 1
H H17A 0.3633 0.4710 0.5595 0.054 Uiso calc R 1 1
H H17B 0.3895 0.6086 0.5506 0.054 Uiso calc R 1 1
H H17C 0.3567 0.5600 0.4691 0.054 Uiso calc R 1 1

loop_
_atom_site_aniso_label
_atom_site_aniso_U_11
_atom_site_aniso_U_22
_atom_site_aniso_U_33
_atom_site_aniso_U_12
_atom_site_aniso_U_13
_atom_site_aniso_U_23
Cu1 0.0197(3) 0.0177(3) 0.0227(3) -0.0024(2) 0.0036(2) 0.0020(2)
Cl2 0.0325(7) 0.0327(6) 0.0328(7) -0.0001(6) 0.0035(6) 0.0083(6)
N7 0.023(2) 0.0207(18) 0.033(2) -0.0036(16) 0.0037(19) 0.0040(16)
O4 0.037(2) 0.0416(17) 0.043(2) -0.0017(15) 0.0205(19) -0.0115(15)
O8 0.092(3) 0.065(2) 0.032(2) -0.010(2) 0.028(2) 0.0026(19)
C12 0.027(2) 0.014(2) 0.025(2) -0.006(2) 0.003(2) 0.0000(19)
N6 0.025(2) 0.0176(18) 0.021(2) -0.0038(15) 0.0081(19) -0.0015(15)
O7 0.033(2) 0.0219(15) 0.044(2) -0.0056(14) 0.0041(18) 0.0094(14)
N5 0.022(2) 0.0146(18) 0.024(2) 0.0008(16) 0.0067(18) 0.0031(15)
C1 0.026(3) 0.018(2) 0.023(2) 0.0003(19) 0.015(2) -0.0038(19)
C6 0.033(3) 0.025(2) 0.031(3) -0.005(2) 0.008(2) 0.009(2)
C2 0.026(3) 0.014(2) 0.035(3) -0.0047(19) 0.015(2) 0.0000(19)
O6 0.040(3) 0.0357(18) 0.103(3) 0.0117(17) -0.001(2) 0.007(2)
N3 0.027(2) 0.0143(18) 0.023(2) -0.0029(15) 0.0084(19) 0.0000(15)
N4 0.023(2) 0.0155(18) 0.025(2) -0.0021(15) 0.0057(18) 0.0009(15)
C3 0.023(2) 0.013(2) 0.026(2) -0.0054(18) 0.009(2) -0.0049(19)
N2 0.024(2) 0.0178(17) 0.023(2) -0.0010(15) 0.0057(18) 0.0017(15)
O5 0.054(3) 0.0420(18) 0.038(2) -0.0196(17) 0.000(2) -0.0032(16)
C4 0.036(3) 0.018(2) 0.033(3) 0.001(2) 0.013(3) 0.006(2)
Cl1 0.0376(7) 0.0316(6) 0.0395(7) -0.0007(5) 0.0227(7) 0.0026(5)
O3 0.061(3) 0.055(2) 0.062(2) 0.027(2) 0.031(2) 0.026(2)
C13 0.018(2) 0.030(2) 0.037(3) 0.000(2) 0.007(2) 0.004(2)
N1 0.023(2) 0.0238(18) 0.031(2) 0.0019(16) 0.006(2) -0.0002(16)
C8 0.030(3) 0.022(2) 0.034(3) -0.012(2) 0.016(3) -0.008(2)
C9 0.035(3) 0.016(2) 0.027(3) -0.009(2) 0.018(3) -0.0087(19)
C5 0.029(3) 0.024(2) 0.038(3) -0.007(2) 0.008(2) -0.001(2)
C15 0.022(3) 0.021(2) 0.026(3) -0.0026(18) 0.006(2) 0.0028(19)
O2 0.057(3) 0.045(2) 0.100(3) -0.0247(18) 0.034(3) 0.003(2)
C11 0.046(3) 0.023(2) 0.037(3) -0.006(2) 0.016(3) 0.007(2)
C14 0.029(3) 0.040(3) 0.020(2) -0.004(2) 0.004(2) 0.003(2)
C7 0.028(3) 0.026(2) 0.029(3) -0.006(2) 0.013(2) -0.006(2)
O1 0.080(3) 0.075(2) 0.041(2) 0.014(2) 0.036(2) -0.0064(19)
C10 0.023(3) 0.035(3) 0.046(3) -0.011(2) -0.001(2) -0.001(2)
C16 0.031(3) 0.044(3) 0.057(4) 0.012(2) 0.008(3) 0.008(3)
C17 0.041(3) 0.034(3) 0.037(3) 0.003(2) 0.016(3) 0.000(2)

loop_
_atom_type_symbol
_atom_type_description
_atom_type_scat_dispersion_real
_atom_type_scat_dispersion_imag
_atom_type_scat_source
C C 0.0033 0.0016 'International Tables Vol C Tables 4.2.6.8 and 6.1.1.4'
H H 0.0000 0.0000 'International Tables Vol C Tables 4.2.6.8 and 6.1.1.4'
N N 0.0061 0.0033 'International Tables Vol C Tables 4.2.6.8 and 6.1.1.4'
O O 0.0106 0.0060 'International Tables Vol C Tables 4.2.6.8 and 6.1.1.4'
Cl Cl 0.1484 0.1585 'International Tables Vol C Tables 4.2.6.8 and 6.1.1.4'
Cu Cu 0.3201 1.2651 'International Tables Vol C Tables 4.2.6.8 and 6.1.1.4'

loop_
_geom_angle_atom_site_label_1
_geom_angle_atom_site_label_2
_geom_angle_atom_site_label_3
_geom_angle
_geom_angle_publ_flag
N2 Cu1 N4 98.76(14) y
N2 Cu1 N6 97.31(14) y
N4 Cu1 N6 160.43(14) y
N2 Cu1 N7 178.50(14) y
N4 Cu1 N7 81.93(14) y
N6 Cu1 N7 81.75(14) y
N2 Cu1 O4 95.03(13) y
N4 Cu1 O4 92.21(11) y
N6 Cu1 O4 97.44(11) y
N7 Cu1 O4 86.27(13) y
O8 Cl2 O7 109.48(19) ?
O8 Cl2 O6 110.7(3) ?
O7 Cl2 O6 109.45(19) ?
O8 Cl2 O5 109.4(2) ?
O7 Cl2 O5 108.74(19) ?
O6 Cl2 O5 109.1(2) ?
C6 N7 C12 114.7(3) ?
C6 N7 Cu1 110.7(2) ?
C12 N7 Cu1 110.4(3) ?
C6 N7 H7A 106.9 ?
C12 N7 H7A 106.9 ?
Cu1 N7 H7A 106.9 ?
Cl1 O4 Cu1 141.7(2) ?
N3 C12 N7 107.1(3) ?
N3 C12 H12A 110.3 ?
N7 C12 H12A 110.3 ?
N3 C12 H12B 110.3 ?
N7 C12 H12B 110.3 ?
H12A C12 H12B 108.5 ?
C1 N6 N5 105.3(3) ?
C1 N6 Cu1 142.5(3) ?
N5 N6 Cu1 111.2(2) ?
C3 N5 N6 112.5(3) ?
C3 N5 C6 128.9(4) ?
N6 N5 C6 117.3(3) ?
N6 C1 C2 108.3(4) ?
N6 C1 C4 123.2(4) ?
C2 C1 C4 128.4(4) ?
N7 C6 N5 106.9(3) ?
N7 C6 H6A 110.3 ?
N5 C6 H6A 110.3 ?
N7 C6 H6B 110.3 ?
N5 C6 H6B 110.3 ?
H6A C6 H6B 108.6 ?
C3 C2 C1 108.8(3) ?
C3 C2 H2A 125.6 ?
C1 C2 H2A 125.6 ?
C9 N3 N4 111.5(4) ?
C9 N3 C12 129.9(4) ?
N4 N3 C12 118.5(3) ?
C7 N4 N3 106.0(3) ?
C7 N4 Cu1 139.7(3) ?
N3 N4 Cu1 111.5(3) ?
N5 C3 C2 105.0(4) ?
N5 C3 C5 122.3(3) ?
C2 C3 C5 132.7(4) ?
C15 N2 N1 105.0(3) ?
C15 N2 Cu1 129.5(3) ?
N1 N2 Cu1 124.7(3) ?
C1 C4 H4A 109.5 ?
C1 C4 H4B 109.5 ?
H4A C4 H4B 109.5 ?
C1 C4 H4C 109.5 ?
H4A C4 H4C 109.5 ?
H4B C4 H4C 109.5 ?
O2 Cl1 O1 111.0(2) ?
O2 Cl1 O3 110.7(3) ?
O1 Cl1 O3 109.6(2) ?
O2 Cl1 O4 108.71(19) ?
O1 Cl1 O4 109.6(2) ?
O3 Cl1 O4 107.14(19) ?
N1 C13 C14 106.6(4) ?
N1 C13 C16 120.8(4) ?
C14 C13 C16 132.5(5) ?
C13 N1 N2 111.1(3) ?
C13 N1 H1A 124.4 ?
N2 N1 H1A 124.4 ?
C9 C8 C7 108.0(4) ?
C9 C8 H8A 126.0 ?
C7 C8 H8A 126.0 ?
N3 C9 C8 105.8(4) ?
N3 C9 C11 121.5(4) ?
C8 C9 C11 132.7(4) ?
C3 C5 H5A 109.5 ?
C3 C5 H5B 109.5 ?
H5A C5 H5B 109.5 ?
C3 C5 H5C 109.5 ?
H5A C5 H5C 109.5 ?
H5B C5 H5C 109.5 ?
N2 C15 C14 110.0(4) ?
N2 C15 C17 119.4(4) ?
C14 C15 C17 130.6(4) ?
C9 C11 H11A 109.5 ?
C9 C11 H11B 109.5 ?
H11A C11 H11B 109.5 ?
C9 C11 H11C 109.5 ?
H11A C11 H11C 109.5 ?
H11B C11 H11C 109.5 ?
C13 C14 C15 107.2(4) ?
C13 C14 H14A 126.4 ?
C15 C14 H14A 126.4 ?
N4 C7 C8 108.8(4) ?
N4 C7 C10 123.0(4) ?
C8 C7 C10 128.3(4) ?
C7 C10 H10A 109.5 ?
C7 C10 H10B 109.5 ?
H10A C10 H10B 109.5 ?
C7 C10 H10C 109.5 ?
H10A C10 H10C 109.5 ?
H10B C10 H10C 109.5 ?
C13 C16 H16A 109.5 ?
C13 C16 H16B 109.5 ?
H16A C16 H16B 109.5 ?
C13 C16 H16C 109.5 ?
H16A C16 H16C 109.5 ?
H16B C16 H16C 109.5 ?
C15 C17 H17A 109.5 ?
C15 C17 H17B 109.5 ?
H17A C17 H17B 109.5 ?
C15 C17 H17C 109.5 ?
H17A C17 H17C 109.5 ?
H17B C17 H17C 109.5 ?

loop_
_geom_bond_atom_site_label_1
_geom_bond_atom_site_label_2
_geom_bond_distance
_geom_bond_publ_flag
Cu1 N2 1.941(4) y
Cu1 N4 1.991(3) y
Cu1 N6 2.001(3) y
Cu1 N7 2.023(4) y
Cu1 O4 2.373(3) y
Cl2 O8 1.415(3) y
Cl2 O7 1.423(3) y
Cl2 O6 1.423(4) y
Cl2 O5 1.448(3) y
N7 C6 1.440(5) ?
N7 C12 1.459(4) ?
N7 H7A 0.9100 ?
O4 Cl1 1.439(3) ?
C12 N3 1.432(5) ?
C12 H12A 0.9700 ?
C12 H12B 0.9700 ?
N6 C1 1.352(4) ?
N6 N5 1.371(5) ?
N5 C3 1.344(4) ?
N5 C6 1.451(4) ?
C1 C2 1.390(6) ?
C1 C4 1.473(6) ?
C6 H6A 0.9700 ?
C6 H6B 0.9700 ?
C2 C3 1.368(5) ?
C2 H2A 0.9300 ?
N3 C9 1.355(4) ?
N3 N4 1.359(5) ?
N4 C7 1.337(5) ?
C3 C5 1.483(6) ?
N2 C15 1.335(5) ?
N2 N1 1.365(4) ?
C4 H4A 0.9600 ?
C4 H4B 0.9600 ?
C4 H4C 0.9600 ?
Cl1 O2 1.400(3) ?
Cl1 O1 1.406(3) ?
Cl1 O3 1.434(3) ?
C13 N1 1.332(5) ?
C13 C14 1.356(5) ?
C13 C16 1.499(6) ?
N1 H1A 0.8600 ?
C8 C9 1.355(6) ?
C8 C7 1.394(5) ?
C8 H8A 0.9300 ?
C9 C11 1.488(6) ?
C5 H5A 0.9600 ?
C5 H5B 0.9600 ?
C5 H5C 0.9600 ?
C15 C14 1.367(6) ?
C15 C17 1.497(5) ?
C11 H11A 0.9600 ?
C11 H11B 0.9600 ?
C11 H11C 0.9600 ?
C14 H14A 0.9300 ?
C7 C10 1.487(6) ?
C10 H10A 0.9600 ?
C10 H10B 0.9600 ?
C10 H10C 0.9600 ?
C16 H16A 0.9600 ?
C16 H16B 0.9600 ?
C16 H16C 0.9600 ?
C17 H17A 0.9600 ?
C17 H17B 0.9600 ?
C17 H17C 0.9600 ?

loop_
_geom_hbond_atom_site_label_D
_geom_hbond_atom_site_label_H
_geom_hbond_atom_site_label_A
_geom_hbond_site_symmetry_A
_geom_hbond_distance_DH
_geom_hbond_distance_HA
_geom_hbond_distance_DA
_geom_hbond_angle_DHA
_geom_hbond_publ_flag
N1 H1A O3 . 0.86 2.05 2.876(5) 160.5 yes
N1 H1A Cl1 . 0.86 2.84 3.541(4) 139.3 no
N7 H7A O5 6_566 0.91 2.21 3.029(5) 149.0 yes
N7 H7A Cl2 6_566 0.91 2.97 3.688(4) 136.7 no
C8 H8A O3 1_545 0.93 2.53 3.350(5) 147.7 yes
C12 H12B O7 6_566 0.97 2.45 3.198(5) 133.3 yes
C16 H16C O1 6_575 0.96 2.62 3.438(6) 143.8 no
C4 H4B O5 1_565 0.96 2.65 3.585(5) 165.0 no
C12 H12A O6 2_656 0.97 2.58 3.180(5) 120.1 no

loop_
_geom_torsion_atom_site_label_1
_geom_torsion_atom_site_label_2
_geom_torsion_atom_site_label_3
_geom_torsion_atom_site_label_4
_geom_torsion
N2 Cu1 N7 C6 30(5)
N4 Cu1 N7 C6 148.0(3)
N6 Cu1 N7 C6 -21.2(3)
O4 Cu1 N7 C6 -119.2(3)
N2 Cu1 N7 C12 -98(5)
N4 Cu1 N7 C12 19.9(2)
N6 Cu1 N7 C12 -149.3(3)
O4 Cu1 N7 C12 112.6(2)
N2 Cu1 O4 Cl1 43.6(3)
N4 Cu1 O4 Cl1 -55.4(3)
N6 Cu1 O4 Cl1 141.7(3)
N7 Cu1 O4 Cl1 -137.1(3)
C6 N7 C12 N3 -158.8(3)
Cu1 N7 C12 N3 -32.9(4)
N2 Cu1 N6 C1 16.4(4)
N4 Cu1 N6 C1 161.4(4)
N7 Cu1 N6 C1 -164.8(4)
O4 Cu1 N6 C1 -79.7(4)
N2 Cu1 N6 N5 -177.6(2)
N4 Cu1 N6 N5 -32.6(5)
N7 Cu1 N6 N5 1.3(2)
O4 Cu1 N6 N5 86.4(2)
C1 N6 N5 C3 -1.2(4)
Cu1 N6 N5 C3 -172.4(2)
C1 N6 N5 C6 -169.0(3)
Cu1 N6 N5 C6 19.7(4)
N5 N6 C1 C2 0.6(4)
Cu1 N6 C1 C2 167.1(3)
N5 N6 C1 C4 -178.7(3)
Cu1 N6 C1 C4 -12.1(6)
C12 N7 C6 N5 160.9(3)
Cu1 N7 C6 N5 35.2(4)
C3 N5 C6 N7 157.7(4)
N6 N5 C6 N7 -36.7(4)
N6 C1 C2 C3 0.2(4)
C4 C1 C2 C3 179.3(4)
N7 C12 N3 C9 -150.0(3)
N7 C12 N3 N4 34.5(4)
C9 N3 N4 C7 0.4(4)
C12 N3 N4 C7 176.6(3)
C9 N3 N4 Cu1 165.2(2)
C12 N3 N4 Cu1 -18.5(4)
N2 Cu1 N4 C7 -25.8(4)
N6 Cu1 N4 C7 -170.6(4)
N7 Cu1 N4 C7 155.6(4)
O4 Cu1 N4 C7 69.7(4)
N2 Cu1 N4 N3 177.1(2)
N6 Cu1 N4 N3 32.2(5)
N7 Cu1 N4 N3 -1.6(2)
O4 Cu1 N4 N3 -87.5(2)
N6 N5 C3 C2 1.2(4)
C6 N5 C3 C2 167.4(3)
N6 N5 C3 C5 -178.5(3)
C6 N5 C3 C5 -12.3(6)
C1 C2 C3 N5 -0.8(4)
C1 C2 C3 C5 178.8(4)
N4 Cu1 N2 C15 -83.4(3)
N6 Cu1 N2 C15 85.4(3)
N7 Cu1 N2 C15 34(5)
O4 Cu1 N2 C15 -176.4(3)
N4 Cu1 N2 N1 107.6(3)
N6 Cu1 N2 N1 -83.6(3)
N7 Cu1 N2 N1 -135(5)
O4 Cu1 N2 N1 14.6(3)
Cu1 O4 Cl1 O2 47.6(4)
Cu1 O4 Cl1 O1 169.1(3)
Cu1 O4 Cl1 O3 -72.1(3)
C14 C13 N1 N2 -0.5(5)
C16 C13 N1 N2 -178.0(3)
C15 N2 N1 C13 0.0(4)
Cu1 N2 N1 C13 171.2(3)
N4 N3 C9 C8 -0.1(4)
C12 N3 C9 C8 -175.8(4)
N4 N3 C9 C11 179.3(3)
C12 N3 C9 C11 3.6(6)
C7 C8 C9 N3 -0.2(4)
C7 C8 C9 C11 -179.5(4)
N1 N2 C15 C14 0.5(4)
Cu1 N2 C15 C14 -170.1(3)
N1 N2 C15 C17 179.7(3)
Cu1 N2 C15 C17 9.1(5)
N1 C13 C14 C15 0.8(5)
C16 C13 C14 C15 177.9(4)
N2 C15 C14 C13 -0.8(5)
C17 C15 C14 C13 -179.9(4)
N3 N4 C7 C8 -0.5(4)
Cu1 N4 C7 C8 -158.4(3)
N3 N4 C7 C10 179.0(3)
Cu1 N4 C7 C10 21.1(7)
C9 C8 C7 N4 0.5(4)
C9 C8 C7 C10 -179.0(4)
